data_7160320
loop_
_publ_author_name
'Gao, Xin-Hua'
'Zhou, Bin'
'Zimbres, Flavia M.'
'Zhang, Zai-Yong'
'Cassera, Maria B.'
'Zhao, Jin-Xin'
'Yue, Jian-Min'

_publ_section_title
;
 Spirocyclic iridoid alkaloids from <i>Plumeria rubra</i>.
;
_journal_name_full 'Organic &amp; biomolecular chemistry'
_journal_paper_doi 10.1039/d4ob01870b
_journal_year 2024
_chemical_absolute_configuration rmad
_chemical_formula_moiety '0.5(C15 H13 N O5), 0.5(C15 H15 N O5)'
_chemical_formula_sum 'C15 H14 N O5'
_chemical_formula_weight 288.27
_space_group_crystal_system orthorhombic
_space_group_IT_number 19
_space_group_name_Hall 'P 2ac 2ab'
_space_group_name_H-M_alt 'P 21 21 21'
_atom_sites_solution_hydrogens geom
_atom_sites_solution_primary dual
_audit_creation_date 2020-04-03
_audit_creation_method
;
Olex2 1.2
(compiled 2018.05.29 svn.r3508 for OlexSys, GUI svn.r5506)
;
_audit_update_record
;
2020-08-19 deposited with the CCDC.	2024-12-10 downloaded from the CCDC.
;
_cell_angle_alpha 90
_cell_angle_beta 90
_cell_angle_gamma 90
_cell_formula_units_Z 8
_cell_length_a 8.3810(4)
_cell_length_b 16.4425(7)
_cell_length_c 20.4203(8)
_cell_measurement_reflns_used 9950
_cell_measurement_temperature 240
_cell_measurement_theta_max 74.469
_cell_measurement_theta_min 3.451
_cell_volume 2814.0(2)
_computing_cell_refinement 'SAINT V8.40A (?, 2016)'
_computing_data_reduction 'SAINT V8.40A (?, 2016)'
_computing_molecular_graphics 'Olex2 (Dolomanov et al., 2009)'
_computing_publication_material 'Olex2 (Dolomanov et al., 2009)'
_computing_structure_refinement 'ShelXL (Sheldrick, 2015)'
_computing_structure_solution 'ShelXT (Sheldrick, 2015)'
_diffrn_ambient_temperature 240
_diffrn_measured_fraction_theta_full 0.996
_diffrn_measured_fraction_theta_max 0.993
_diffrn_measurement_device_type 'bruker d8 venture'
_diffrn_measurement_method '\f and \w scans'
_diffrn_radiation_type CuK\a
_diffrn_radiation_wavelength 1.54178
_diffrn_reflns_av_R_equivalents 0.0366
_diffrn_reflns_av_unetI/netI 0.0332
_diffrn_reflns_Laue_measured_fraction_full 0.996
_diffrn_reflns_Laue_measured_fraction_max 0.993
_diffrn_reflns_limit_h_max 10
_diffrn_reflns_limit_h_min -8
_diffrn_reflns_limit_k_max 18
_diffrn_reflns_limit_k_min -20
_diffrn_reflns_limit_l_max 25
_diffrn_reflns_limit_l_min -25
_diffrn_reflns_number 19899
_diffrn_reflns_point_group_measured_fraction_full 0.997
_diffrn_reflns_point_group_measured_fraction_max 0.991
_diffrn_reflns_theta_full 67.679
_diffrn_reflns_theta_max 74.757
_diffrn_reflns_theta_min 3.451
_diffrn_standards_number 0
_exptl_absorpt_coefficient_mu 0.867
_exptl_absorpt_correction_T_max 0.7538
_exptl_absorpt_correction_T_min 0.6530
_exptl_absorpt_correction_type multi-scan
_exptl_absorpt_process_details
;
SADABS-2016/2 (Bruker,2016/2) was used for absorption correction.
wR2(int) was 0.1609 before and 0.0597 after correction.
The Ratio of minimum to maximum transmission is 0.8663.
The \l/2 correction factor is Not present.
;
_exptl_crystal_colour colourless
_exptl_crystal_colour_primary colourless
_exptl_crystal_density_diffrn 1.361
_exptl_crystal_description block
_exptl_crystal_F_000 1208
_exptl_crystal_size_max 0.08
_exptl_crystal_size_mid 0.06
_exptl_crystal_size_min 0.05
_refine_diff_density_max 0.370
_refine_diff_density_min -0.287
_refine_diff_density_rms 0.054
_refine_ls_abs_structure_details
;
 Flack x determined using 2090 quotients [(I+)-(I-)]/[(I+)+(I-)]
 (Parsons, Flack and Wagner, Acta Cryst. B69 (2013) 249-259).
;
_refine_ls_abs_structure_Flack 0.00(6)
_refine_ls_extinction_method none
_refine_ls_goodness_of_fit_ref 1.079
_refine_ls_hydrogen_treatment constr
_refine_ls_matrix_type full
_refine_ls_number_parameters 385
_refine_ls_number_reflns 5732
_refine_ls_number_restraints 0
_refine_ls_restrained_S_all 1.079
_refine_ls_R_factor_all 0.0523
_refine_ls_R_factor_gt 0.0454
_refine_ls_shift/su_max 0.005
_refine_ls_shift/su_mean 0.000
_refine_ls_structure_factor_coef Fsqd
_refine_ls_weighting_details 'w=1/[\s^2^(Fo^2^)+(0.0948P)^2^+0.0325P] where P=(Fo^2^+2Fc^2^)/3'
_refine_ls_weighting_scheme calc
_refine_ls_wR_factor_gt 0.1250
_refine_ls_wR_factor_ref 0.1335
_reflns_Friedel_coverage 0.763
_reflns_Friedel_fraction_full 0.998
_reflns_Friedel_fraction_max 0.989
_reflns_number_gt 5172
_reflns_number_total 5732
_reflns_threshold_expression 'I > 2\s(I)'
_cod_data_source_file d4ob01870b2.cif
_cod_data_source_block cu_22020101_0m
_cod_database_code 7160320
_shelx_shelxl_version_number 2018/3
_shelx_space_group_comment
;
The symmetry employed for this shelxl refinement is uniquely defined
by the following loop, which should always be used as a source of
symmetry information in preference to the above space-group names.
They are only intended as comments.
;
_shelx_estimated_absorpt_t_max 0.958
_shelx_estimated_absorpt_t_min 0.934
_olex2_refinement_description
;
1. Fixed Uiso
 At 1.2 times of:
  All C(H) groups, All C(H,H) groups
 At 1.5 times of:
  All C(H,H,H) groups, All O(H) groups
2.a Ternary CH refined with riding coordinates:
 C13(H13), C30(H30)
2.b Secondary CH2 refined with riding coordinates:
 C6(H6A,H6B), C7(H7A,H7B)
2.c Aromatic/amide H refined with riding coordinates:
 C1(H1A), C3(H3), C26(H26), C10(H10), C19(H19), C16(H16), C22(H22), C23(H23)
2.d Idealised Me refined as rotating group:
 C14(H14A,H14B,H14C), C00Y(H00A,H00B,H00C), C15(H15A,H15B,H15C), C31(H31A,H31B,
 H31C)
2.e Idealised tetrahedral OH refined as rotating group:
 O1(H1), O8(H8)
;
_olex2_submission_special_instructions 'No special instructions were received'

loop_
_space_group_symop_operation_xyz
'x, y, z'
'-x+1/2, -y, z+1/2'
'-x, y+1/2, -z+1/2'
'x+1/2, -y+1/2, -z'

loop_
_atom_site_label
_atom_site_type_symbol
_atom_site_fract_x
_atom_site_fract_y
_atom_site_fract_z
_atom_site_U_iso_or_equiv
_atom_site_adp_type
_atom_site_occupancy
_atom_site_site_symmetry_order
_atom_site_calc_flag
_atom_site_refinement_flags_posn
_atom_site_refinement_flags_adp
_atom_site_refinement_flags_occupancy
_atom_site_disorder_assembly
_atom_site_disorder_group
O10 O 1.1623(3) 0.66566(11) 0.50584(10) 0.0511(4) Uani 1 1 d . . . . .
O3 O 1.1105(3) 0.44832(14) 0.75048(9) 0.0544(5) Uani 1 1 d . . . . .
O1 O 0.7625(3) 0.54311(14) 0.91339(11) 0.0570(5) Uani 1 1 d . . . . .
H1 H 0.702078 0.504194 0.906029 0.086 Uiso 1 1 calc GR . . . .
O7 O 0.8029(3) 0.42074(17) 0.66046(10) 0.0650(6) Uani 1 1 d . . . . .
O8 O 0.4588(3) 0.25613(12) 0.53703(12) 0.0581(5) Uani 1 1 d . . . . .
H8 H 0.401317 0.296554 0.530950 0.087 Uiso 1 1 calc GR . . . .
O9 O 1.4101(3) 0.61577(13) 0.50891(13) 0.0610(5) Uani 1 1 d . . . . .
O2 O 0.9970(3) 0.56585(16) 0.72007(11) 0.0655(6) Uani 1 1 d . . . . .
O4 O 1.4962(3) 0.15886(14) 0.80144(12) 0.0623(5) Uani 1 1 d . . . . .
N2 N 1.5248(3) 0.43194(15) 0.87732(11) 0.0500(5) Uani 1 1 d . . . . .
O5 O 1.7140(4) 0.20394(17) 0.85333(13) 0.0694(6) Uani 1 1 d . . . . .
N18 N 1.2387(3) 0.38461(15) 0.54733(18) 0.0621(7) Uani 1 1 d . . . . .
C1 C 1.3722(4) 0.44625(16) 0.86090(13) 0.0478(6) Uani 1 1 d . . . . .
H1A H 1.328381 0.497922 0.868972 0.057 Uiso 1 1 calc R . . . .
O6 O 0.6815(5) 0.3283(3) 0.72278(12) 0.1080(14) Uani 1 1 d . . . . .
C21 C 1.0346(3) 0.51827(13) 0.55369(11) 0.0377(5) Uani 1 1 d . . . . .
C9 C 1.2779(3) 0.38713(15) 0.83250(12) 0.0437(5) Uani 1 1 d . . . . .
C4 C 1.4946(3) 0.29364(16) 0.83959(11) 0.0438(5) Uani 1 1 d . . . . .
C27 C 0.6430(3) 0.32895(16) 0.60580(12) 0.0449(5) Uani 1 1 d . . . . .
C12 C 1.0137(4) 0.51360(17) 0.76024(13) 0.0486(6) Uani 1 1 d . . . . .
C20 C 1.1928(3) 0.52822(14) 0.53473(12) 0.0416(5) Uani 1 1 d . . . . .
C11 C 0.9428(3) 0.50680(15) 0.82641(12) 0.0433(5) Uani 1 1 d . . . . .
C13 C 0.8312(4) 0.56978(16) 0.85411(13) 0.0488(6) Uani 1 1 d . . . . .
H13 H 0.745129 0.580419 0.822030 0.059 Uiso 1 1 calc R . . . .
C24 C 0.8104(4) 0.43951(16) 0.59058(13) 0.0472(6) Uani 1 1 d . . . . .
C5 C 1.3384(3) 0.30948(14) 0.82073(11) 0.0421(5) Uani 1 1 d . . . . .
C25 C 0.9824(3) 0.44054(15) 0.56963(12) 0.0437(5) Uani 1 1 d . . . . .
C8 C 1.1089(4) 0.39606(16) 0.80851(14) 0.0488(6) Uani 1 1 d . . . . .
C3 C 1.5810(4) 0.35792(18) 0.86689(12) 0.0489(6) Uani 1 1 d . . . . .
H3 H 1.687533 0.347742 0.878773 0.059 Uiso 1 1 calc R . . . .
C26 C 0.7060(3) 0.37666(16) 0.56048(12) 0.0432(5) Uani 1 1 d . . . . .
H26 H 0.687278 0.371516 0.515287 0.052 Uiso 1 1 calc R . . . .
C00S C 1.5812(4) 0.21478(18) 0.83257(13) 0.0508(6) Uani 1 1 d . . . . .
C14 C 0.9191(5) 0.64911(18) 0.86820(18) 0.0630(8) Uani 1 1 d . . . . .
H14A H 0.843549 0.689708 0.883261 0.094 Uiso 1 1 calc GR . . . .
H14B H 0.970612 0.668139 0.828526 0.094 Uiso 1 1 calc GR . . . .
H14C H 0.998931 0.639917 0.901777 0.094 Uiso 1 1 calc GR . . . .
C10 C 0.9975(3) 0.43902(15) 0.85354(13) 0.0453(5) Uani 1 1 d . . . . .
H10 H 0.969664 0.420571 0.895590 0.054 Uiso 1 1 calc R . . . .
C28 C 0.7054(5) 0.3560(3) 0.66949(14) 0.0639(8) Uani 1 1 d . . . . .
C30 C 0.5263(4) 0.26006(16) 0.60001(16) 0.0527(6) Uani 1 1 d . . . . .
H30 H 0.439567 0.268776 0.632153 0.063 Uiso 1 1 calc R . . . .
C19 C 1.2890(4) 0.45963(17) 0.53247(16) 0.0525(6) Uani 1 1 d . . . . .
H19 H 1.396029 0.466237 0.519740 0.063 Uiso 1 1 calc R . . . .
C00Y C 1.2273(5) 0.74418(18) 0.48927(16) 0.0577(7) Uani 1 1 d . . . . .
H00A H 1.296371 0.738938 0.451388 0.087 Uiso 1 1 calc GR . . . .
H00B H 1.288340 0.764955 0.526003 0.087 Uiso 1 1 calc GR . . . .
H00C H 1.140992 0.781462 0.479278 0.087 Uiso 1 1 calc GR . . . .
C6 C 1.2146(4) 0.25784(17) 0.78704(15) 0.0526(6) Uani 1 1 d . . . . .
H6A H 1.202562 0.205373 0.809259 0.063 Uiso 1 1 calc R . . . .
H6B H 1.243896 0.248091 0.741239 0.063 Uiso 1 1 calc R . . . .
C16 C 1.0861(4) 0.37560(16) 0.56542(17) 0.0562(7) Uani 1 1 d . . . . .
H16 H 1.048416 0.323255 0.575591 0.067 Uiso 1 1 calc R . . . .
C22 C 0.9019(4) 0.57848(15) 0.56156(13) 0.0470(6) Uani 1 1 d . . . . .
H22 H 0.907589 0.635301 0.557079 0.056 Uiso 1 1 calc R . . . .
C012 C 1.2686(4) 0.60669(15) 0.51572(12) 0.0445(6) Uani 1 1 d . . . . .
C7 C 1.0612(4) 0.30743(19) 0.7915(2) 0.0709(10) Uani 1 1 d . . . . .
H7A H 0.991420 0.285164 0.825607 0.085 Uiso 1 1 calc R . . . .
H7B H 1.003989 0.305860 0.749681 0.085 Uiso 1 1 calc R . . . .
C15 C 1.5746(6) 0.0809(2) 0.7932(2) 0.0760(10) Uani 1 1 d . . . . .
H15A H 1.505664 0.044687 0.768650 0.114 Uiso 1 1 calc GR . . . .
H15B H 1.596556 0.057499 0.835874 0.114 Uiso 1 1 calc GR . . . .
H15C H 1.673973 0.088495 0.769658 0.114 Uiso 1 1 calc GR . . . .
C31 C 0.6048(5) 0.1787(2) 0.6144(3) 0.0802(12) Uani 1 1 d . . . . .
H31A H 0.524950 0.136028 0.613246 0.120 Uiso 1 1 calc GR . . . .
H31B H 0.653614 0.180345 0.657463 0.120 Uiso 1 1 calc GR . . . .
H31C H 0.685997 0.167784 0.581712 0.120 Uiso 1 1 calc GR . . . .
C23 C 0.7562(5) 0.52789(19) 0.5783(3) 0.0805(13) Uani 1 1 d . . . . .
H23 H 0.650781 0.547110 0.580826 0.097 Uiso 1 1 calc R . . . .

loop_
_atom_site_aniso_label
_atom_site_aniso_U_11
_atom_site_aniso_U_22
_atom_site_aniso_U_33
_atom_site_aniso_U_23
_atom_site_aniso_U_13
_atom_site_aniso_U_12
O10 0.0496(12) 0.0354(9) 0.0682(10) 0.0075(7) -0.0080(9) -0.0073(8)
O3 0.0532(13) 0.0615(11) 0.0484(9) -0.0076(8) -0.0023(8) 0.0048(9)
O1 0.0504(13) 0.0588(11) 0.0618(11) -0.0179(9) 0.0028(9) -0.0081(9)
O7 0.0624(15) 0.0812(15) 0.0513(10) -0.0094(10) -0.0009(9) -0.0180(11)
O8 0.0492(13) 0.0410(9) 0.0843(13) -0.0058(9) -0.0124(10) 0.0052(8)
O9 0.0444(14) 0.0505(11) 0.0881(14) 0.0010(10) 0.0108(10) -0.0071(8)
O2 0.0710(16) 0.0676(13) 0.0578(11) 0.0149(9) -0.0058(10) -0.0013(11)
O4 0.0565(14) 0.0511(11) 0.0793(13) -0.0051(9) 0.0050(10) 0.0106(9)
N2 0.0440(14) 0.0515(12) 0.0544(11) -0.0014(9) -0.0015(9) -0.0127(9)
O5 0.0585(16) 0.0717(14) 0.0780(14) 0.0058(11) -0.0067(11) 0.0187(11)
N18 0.0424(16) 0.0375(11) 0.106(2) -0.0028(12) -0.0107(13) 0.0075(9)
C1 0.0461(17) 0.0413(12) 0.0559(12) -0.0038(10) 0.0011(10) -0.0061(10)
O6 0.099(3) 0.178(4) 0.0472(11) 0.0263(16) 0.0028(13) -0.048(3)
C21 0.0384(13) 0.0320(10) 0.0427(10) 0.0030(8) -0.0053(9) 0.0018(9)
C9 0.0410(15) 0.0384(12) 0.0516(12) 0.0000(9) 0.0014(10) -0.0034(9)
C4 0.0417(15) 0.0469(12) 0.0428(10) 0.0046(9) 0.0085(10) 0.0003(10)
C27 0.0419(15) 0.0440(12) 0.0487(12) 0.0088(9) 0.0009(9) -0.0001(10)
C12 0.0460(16) 0.0474(13) 0.0524(12) -0.0009(10) -0.0073(11) -0.0045(11)
C20 0.0401(14) 0.0356(11) 0.0492(11) -0.0004(8) -0.0062(9) -0.0014(9)
C11 0.0395(15) 0.0384(11) 0.0520(11) -0.0038(9) -0.0069(10) -0.0050(9)
C13 0.0427(16) 0.0455(13) 0.0581(13) -0.0090(10) -0.0087(11) 0.0004(10)
C24 0.0443(16) 0.0396(12) 0.0578(13) 0.0055(10) -0.0023(11) -0.0023(10)
C5 0.0424(15) 0.0394(12) 0.0445(10) 0.0004(8) 0.0060(9) -0.0030(9)
C25 0.0388(15) 0.0361(11) 0.0561(12) 0.0042(9) -0.0073(9) -0.0014(9)
C8 0.0415(16) 0.0402(12) 0.0646(14) -0.0061(10) -0.0045(11) -0.0017(10)
C3 0.0418(16) 0.0558(14) 0.0491(12) 0.0066(10) 0.0014(10) -0.0073(11)
C26 0.0397(14) 0.0429(11) 0.0470(11) 0.0088(9) -0.0028(9) -0.0018(9)
C00S 0.0472(17) 0.0554(15) 0.0500(12) 0.0069(10) 0.0085(11) 0.0051(12)
C14 0.067(2) 0.0391(13) 0.0832(19) -0.0086(12) -0.0074(16) -0.0021(12)
C10 0.0384(14) 0.0421(12) 0.0553(12) 0.0025(9) -0.0012(10) -0.0037(9)
C28 0.056(2) 0.090(2) 0.0460(13) 0.0080(13) 0.0021(12) -0.0110(16)
C30 0.0410(16) 0.0438(13) 0.0732(16) 0.0139(12) 0.0047(12) -0.0001(11)
C19 0.0399(16) 0.0416(13) 0.0761(17) -0.0036(11) -0.0070(12) 0.0023(10)
C00Y 0.069(2) 0.0389(13) 0.0652(16) 0.0090(11) -0.0083(13) -0.0124(12)
C6 0.0500(17) 0.0423(13) 0.0654(15) -0.0086(11) -0.0014(12) -0.0045(11)
C16 0.0488(18) 0.0321(11) 0.0877(19) 0.0079(12) -0.0127(14) -0.0007(10)
C22 0.0463(16) 0.0333(11) 0.0615(13) 0.0069(10) 0.0046(11) 0.0054(10)
C012 0.0459(17) 0.0392(12) 0.0482(11) -0.0012(9) -0.0015(10) -0.0047(9)
C7 0.048(2) 0.0439(15) 0.120(3) -0.0208(16) -0.0154(18) -0.0033(12)
C15 0.081(3) 0.0552(18) 0.092(2) -0.0067(17) 0.007(2) 0.0198(18)
C31 0.067(2) 0.0486(17) 0.125(3) 0.0312(19) -0.007(2) 0.0001(15)
C23 0.0407(19) 0.0387(14) 0.162(4) 0.0126(18) 0.011(2) 0.0040(12)

loop_
_atom_type_symbol
_atom_type_description
_atom_type_scat_dispersion_real
_atom_type_scat_dispersion_imag
_atom_type_scat_source
C C 0.0181 0.0091 'International Tables Vol C Tables 4.2.6.8 and 6.1.1.4'
H H 0.0000 0.0000 'International Tables Vol C Tables 4.2.6.8 and 6.1.1.4'
N N 0.0311 0.0180 'International Tables Vol C Tables 4.2.6.8 and 6.1.1.4'
O O 0.0492 0.0322 'International Tables Vol C Tables 4.2.6.8 and 6.1.1.4'

loop_
_geom_angle_atom_site_label_1
_geom_angle_atom_site_label_2
_geom_angle_atom_site_label_3
_geom_angle
_geom_angle_site_symmetry_1
_geom_angle_site_symmetry_3
_geom_angle_publ_flag
C012 O10 C00Y 115.8(2) . . ?
C12 O3 C8 109.8(2) . . ?
C28 O7 C24 109.0(2) . . ?
C00S O4 C15 115.2(3) . . ?
C3 N2 C1 117.4(2) . . ?
C16 N18 C19 117.7(2) . . ?
N2 C1 C9 121.8(3) . . ?
C20 C21 C22 131.3(2) . . ?
C25 C21 C20 118.2(2) . . ?
C25 C21 C22 110.4(2) . . ?
C1 C9 C5 120.6(3) . . ?
C1 C9 C8 127.3(2) . . ?
C5 C9 C8 112.0(2) . . ?
C5 C4 C3 117.2(3) . . ?
C5 C4 C00S 126.5(3) . . ?
C3 C4 C00S 116.3(3) . . ?
C26 C27 C28 107.3(3) . . ?
C26 C27 C30 130.7(3) . . ?
C28 C27 C30 122.0(3) . . ?
O3 C12 C11 108.3(2) . . ?
O2 C12 O3 122.4(3) . . ?
O2 C12 C11 129.3(3) . . ?
C21 C20 C012 125.5(2) . . ?
C19 C20 C21 117.9(2) . . ?
C19 C20 C012 116.6(3) . . ?
C12 C11 C13 122.7(2) . . ?
C10 C11 C12 107.8(2) . . ?
C10 C11 C13 129.5(3) . . ?
O1 C13 C11 111.2(2) . . ?
O1 C13 C14 107.5(2) . . ?
C11 C13 C14 111.0(3) . . ?
O7 C24 C25 108.8(2) . . ?
O7 C24 C26 103.4(2) . . ?
O7 C24 C23 110.2(3) . . ?
C25 C24 C23 103.0(2) . . ?
C26 C24 C25 117.0(2) . . ?
C26 C24 C23 114.5(3) . . ?
C9 C5 C6 110.2(3) . . ?
C4 C5 C9 117.8(2) . . ?
C4 C5 C6 132.0(2) . . ?
C21 C25 C24 112.2(2) . . ?
C16 C25 C21 119.9(3) . . ?
C16 C25 C24 127.8(2) . . ?
O3 C8 C9 108.2(2) . . ?
O3 C8 C10 103.1(2) . . ?
O3 C8 C7 111.9(3) . . ?
C9 C8 C7 102.9(2) . . ?
C10 C8 C9 115.8(2) . . ?
C10 C8 C7 115.0(3) . . ?
N2 C3 C4 125.1(3) . . ?
C27 C26 C24 111.0(2) . . ?
O4 C00S C4 112.8(3) . . ?
O5 C00S O4 124.3(3) . . ?
O5 C00S C4 123.0(3) . . ?
C11 C10 C8 110.9(2) . . ?
O7 C28 C27 109.4(2) . . ?
O6 C28 O7 121.6(3) . . ?
O6 C28 C27 129.0(4) . . ?
O8 C30 C27 111.7(2) . . ?
O8 C30 C31 108.1(3) . . ?
C27 C30 C31 111.5(3) . . ?
N18 C19 C20 124.0(3) . . ?
C5 C6 C7 104.6(2) . . ?
N18 C16 C25 122.2(3) . . ?
C21 C22 C23 105.0(2) . . ?
O10 C012 C20 112.6(2) . . ?
O9 C012 O10 123.5(2) . . ?
O9 C012 C20 123.9(3) . . ?
C6 C7 C8 107.4(3) . . ?
C22 C23 C24 108.4(3) . . ?

loop_
_geom_bond_atom_site_label_1
_geom_bond_atom_site_label_2
_geom_bond_distance
_geom_bond_site_symmetry_2
_geom_bond_publ_flag
O10 C00Y 1.442(3) . ?
O10 C012 1.332(4) . ?
O3 C12 1.360(4) . ?
O3 C8 1.464(4) . ?
O1 C13 1.410(4) . ?
O7 C24 1.461(4) . ?
O7 C28 1.354(5) . ?
O8 C30 1.407(4) . ?
O9 C012 1.204(4) . ?
O2 C12 1.196(4) . ?
O4 C00S 1.325(4) . ?
O4 C15 1.449(4) . ?
N2 C1 1.343(4) . ?
N2 C3 1.322(4) . ?
O5 C00S 1.204(5) . ?
N18 C19 1.338(4) . ?
N18 C16 1.339(5) . ?
C1 C9 1.380(4) . ?
O6 C28 1.197(4) . ?
C21 C20 1.391(4) . ?
C21 C25 1.390(3) . ?
C21 C22 1.498(3) . ?
C9 C5 1.395(4) . ?
C9 C8 1.506(4) . ?
C4 C5 1.389(4) . ?
C4 C3 1.398(4) . ?
C4 C00S 1.493(4) . ?
C27 C26 1.323(4) . ?
C27 C28 1.471(4) . ?
C27 C30 1.501(4) . ?
C12 C11 1.480(4) . ?
C20 C19 1.387(4) . ?
C20 C012 1.489(3) . ?
C11 C13 1.506(4) . ?
C11 C10 1.326(4) . ?
C13 C14 1.525(4) . ?
C24 C25 1.504(4) . ?
C24 C26 1.487(4) . ?
C24 C23 1.543(4) . ?
C5 C6 1.506(4) . ?
C25 C16 1.379(4) . ?
C8 C10 1.488(4) . ?
C8 C7 1.551(4) . ?
C30 C31 1.520(4) . ?
C6 C7 1.525(5) . ?
C22 C23 1.516(5) . ?
